data_7049772
loop_
_publ_author_name
'Zhang, Lin-Tao'
'Zhu, Xiao-Quan'
'Hu, Sheng-Min'
'Zhang, Yu-Xiao'
'Su, Shao-Dong'
'Yang, Yu-Ying'
'Wu, Xin-Tao'
'Sheng, Tian-Lu'

_publ_section_title
;
 Influence of ligand substitution at the donor and acceptor center on MMCT
 in a cyanide-bridged mixed-valence system.
;
_journal_issue 22
_journal_name_full 'Dalton transactions (Cambridge, England : 2003)'
_journal_page_first 7809
_journal_page_last 7816
_journal_paper_doi 10.1039/c9dt01303b
_journal_volume 48
_journal_year 2019
_chemical_formula_moiety 'C59 H61 N9 P2 Ru2, 2(F6 P)'
_chemical_formula_sum 'C59 H61 F12 N9 P4 Ru2'
_chemical_formula_weight 1450.19
_space_group_crystal_system orthorhombic
_space_group_IT_number 36
_space_group_name_Hall 'C 2c -2'
_space_group_name_H-M_alt 'C m c 21'
_symmetry_space_group_name_Hall 'C 2c -2'
_symmetry_space_group_name_H-M 'C m c 21'
_atom_sites_solution_hydrogens mixed
_atom_sites_solution_primary direct
_audit_creation_date 2019-01-18
_audit_creation_method
;
Olex2 1.2
(compiled 2017.08.10 svn.r3458 for OlexSys, GUI svn.r5381)
;
_audit_update_record
;
2019-01-29 deposited with the CCDC.    2019-04-17 downloaded from the CCDC.
;
_cell_angle_alpha 90
_cell_angle_beta 90
_cell_angle_gamma 90
_cell_formula_units_Z 4
_cell_length_a 14.330(4)
_cell_length_b 24.429(6)
_cell_length_c 19.346(8)
_cell_measurement_reflns_used 15721
_cell_measurement_temperature 293(2)
_cell_measurement_theta_max 27.4855
_cell_measurement_theta_min 2.1055
_cell_volume 6772(4)
_computing_molecular_graphics 'Olex2 (Dolomanov et al., 2009)'
_computing_publication_material 'Olex2 (Dolomanov et al., 2009)'
_computing_structure_refinement 'ShelXL (Sheldrick, 2015)'
_computing_structure_solution 'ShelXS (Sheldrick, 2008)'
_diffrn_ambient_temperature 293(2)
_diffrn_detector_area_resol_mean 28.5714
_diffrn_measured_fraction_theta_full 0.997
_diffrn_measured_fraction_theta_max 0.997
_diffrn_measurement_device_type Saturn724+
_diffrn_measurement_method CCD_Profile_fitting
_diffrn_radiation_type MoK\a
_diffrn_radiation_wavelength 0.71073
_diffrn_reflns_av_R_equivalents 0.0771
_diffrn_reflns_av_unetI/netI 0.0708
_diffrn_reflns_Laue_measured_fraction_full 0.997
_diffrn_reflns_Laue_measured_fraction_max 0.997
_diffrn_reflns_limit_h_max 18
_diffrn_reflns_limit_h_min -18
_diffrn_reflns_limit_k_max 31
_diffrn_reflns_limit_k_min -31
_diffrn_reflns_limit_l_max 25
_diffrn_reflns_limit_l_min -25
_diffrn_reflns_number 34227
_diffrn_reflns_point_group_measured_fraction_full 0.996
_diffrn_reflns_point_group_measured_fraction_max 0.994
_diffrn_reflns_theta_full 25.242
_diffrn_reflns_theta_max 27.413
_diffrn_reflns_theta_min 2.674
_exptl_absorpt_coefficient_mu 0.616
_exptl_absorpt_correction_T_max 1.0000
_exptl_absorpt_correction_T_min 0.8371
_exptl_absorpt_correction_type multi-scan
_exptl_crystal_colour red
_exptl_crystal_density_diffrn 1.422
_exptl_crystal_description prism
_exptl_crystal_F_000 2936
_refine_diff_density_max 1.445
_refine_diff_density_min -1.222
_refine_diff_density_rms 0.112
_refine_ls_abs_structure_details
;
 Flack x determined using 1557 quotients [(I+)-(I-)]/[(I+)+(I-)]
 (Parsons, Flack and Wagner, Acta Cryst. B69 (2013) 249-259).
;
_refine_ls_abs_structure_Flack 0.10(4)
_refine_ls_extinction_method none
_refine_ls_goodness_of_fit_ref 0.972
_refine_ls_hydrogen_treatment constr
_refine_ls_matrix_type full
_refine_ls_number_parameters 423
_refine_ls_number_reflns 7987
_refine_ls_number_restraints 293
_refine_ls_restrained_S_all 1.053
_refine_ls_R_factor_all 0.0951
_refine_ls_R_factor_gt 0.0811
_refine_ls_shift/su_max 0.020
_refine_ls_shift/su_mean 0.001
_refine_ls_structure_factor_coef Fsqd
_refine_ls_weighting_details 'w=1/[\s^2^(Fo^2^)+(0.1440P)^2^] where P=(Fo^2^+2Fc^2^)/3'
_refine_ls_weighting_scheme calc
_refine_ls_wR_factor_gt 0.2138
_refine_ls_wR_factor_ref 0.2346
_reflns_Friedel_coverage 0.935
_reflns_Friedel_fraction_full 0.995
_reflns_Friedel_fraction_max 0.991
_reflns_number_gt 5600
_reflns_number_total 7987
_reflns_threshold_expression 'I > 2\s(I)'
_cod_data_source_file c9dt01303b2.cif
_cod_data_source_block a_CCDC1
_cod_depositor_comments
;
The following automatic conversions were performed:

'_exptl_absorpt_correction_type' value 'Multi-scan' changed to
'multi-scan' according to
/home/data/users/saulius/crontab/automatic-downloads/rss-feeds/RSC/lib/dictionaries/cif_core.dic
dictionary named 'cif_core.dic' version 2.4.2 from 2011-04-26.

Automatic conversion script
Id: cif_fix_values 4973 2017-02-22 13:04:09Z antanas 

 Adding full bibliography for 7049771--7049776.cif.
;
_cod_database_code 7049772
_shelx_shelxl_version_number 2017/1
_shelx_space_group_comment
;
The symmetry employed for this shelxl refinement is uniquely defined
by the following loop, which should always be used as a source of
symmetry information in preference to the above space-group names.
They are only intended as comments.
;
_olex2_refinement_description
;
1. Fixed Uiso
 At 1.2 times of:
  All C(H) groups, {H21A,H21B} of C21, {H32,H32A} of C32
 At 1.5 times of:
  All C(H,H,H) groups, {H20A,H20B} of C20
2. Restrained distances
 P3-F6 = P3-F7 = P3-F8 = P3-F9 = P3-F10_$1
 1.58 with sigma of 0.01
 F10-F6 = F10-F7 = F10-F8 = F10-F9 = F9-F8 = F9-F6 = F7-F6 = F7-F8
 2.23 with sigma of 0.01
 C31-C30 = C30-C29 = C29-C28
 1.38 with sigma of 0.01
 C28-C30 = C30-C32 = C31-C33 = C32-C28 = C33-C29
 2.39 with sigma of 0.01
 C33A-C28
 1.38 with sigma of 0.01
 C28-C30
 2.39 with sigma of 0.01
 C29-C31
 2.39 with sigma of 0.01
 C30-C32
 2.39 with sigma of 0.01
 C31-C33A
 2.39 with sigma of 0.01
 C32-C28
 2.39 with sigma of 0.01
 C33A-C29
 2.39 with sigma of 0.01
3. Restrained planarity
 C29, C28, C30, C31, C32, C33
 with sigma of 0.01
 C33A, C28, C32, C29, C30, C31
 with sigma of 0.01
4. Rigid bond restraints
 C31, C32, C33, C33A
 with sigma for 1-2 distances of 0.02 and sigma for 1-3 distances of 0.01
 C8, C9
 with sigma for 1-2 distances of 0.01 and sigma for 1-3 distances of 0.01
 P1, C28
 with sigma for 1-2 distances of 0.005 and sigma for 1-3 distances of 0.005
 C29, C30
 with sigma for 1-2 distances of 0.005 and sigma for 1-3 distances of 0.005
 P3, F8
 with sigma for 1-2 distances of 0.01 and sigma for 1-3 distances of 0.01
5. Uiso/Uaniso restraints and constraints
C31 \\sim C30 \\sim C32: within 3.8A with sigma of 0.01 and sigma for terminal
atoms of 0.02
C30 \\sim C32: within 2A with sigma of 0.01 and sigma for terminal atoms of 0.02
C8 \\sim C9 \\sim C10 \\sim C11 \\sim C12 \\sim C13 \\sim C7 \\sim C1 \\sim C2
\\sim C3 \\sim C4 \\sim C5 \\sim C6 \\sim C14 \\sim C15 \\sim C16 \\sim C17
\\sim C18 \\sim C19 \\sim C20 \\sim C22 \\sim C23 \\sim C24 \\sim C25 \\sim C26
\\sim C27 \\sim C29 \\sim C28 \\sim C31 \\sim C30 \\sim C21 \\sim C33 \\sim C32
\\sim C33A: within 2A with sigma of 0.01 and sigma for terminal atoms of 0.02
Uanis(C31) \\sim Ueq: with sigma of 0.01 and sigma for terminal atoms of 0.02
Uanis(F6) \\sim Ueq, Uanis(F10) \\sim Ueq, Uanis(F9) \\sim Ueq, Uanis(F8) \\sim
Ueq, Uanis(F7) \\sim Ueq, Uanis(F5) \\sim Ueq, Uanis(F1) \\sim Ueq, Uanis(F3)
\\sim Ueq, Uanis(F4) \\sim Ueq, Uanis(F2) \\sim Ueq, Uanis(P2) \\sim Ueq,
Uanis(P3) \\sim Ueq: with sigma of 0.01 and sigma for terminal atoms of 0.02
6. Others
 Fixed Sof: C33(0.5) H33(0.5) H32(0.5) H32A(0.5) C33A(0.5) H33A(0.5)
7.a Riding coordinates:
 C20(H20A,H20B)
7.b Ternary CH refined with riding coordinates:
 C7(H7)
7.c Secondary CH2 refined with riding coordinates:
 C21(H21A,H21B)
7.d Aromatic/amide H refined with riding coordinates:
 C8(H8), C9(H9), C10(H10), C11(H11), C12(H12), C13(H13), C1(H1), C2(H2),
 C4(H4), C23(H23), C24(H24), C25(H25), C26(H26), C27(H27), C29(H29), C31(H31),
 C30(H30), C33(H33), C32(H32), C32(H32A), C33A(H33A)
7.e Idealised Me refined as rotating group:
 C6(H6A,H6B,H6C), C18(H18A,H18B,H18C), C19(H19A,H19B,H19C)
;
_olex2_submission_special_instructions 'No special instructions were received'

loop_
_space_group_symop_operation_xyz
'x, y, z'
'-x, -y, z+1/2'
'-x, y, z'
'x, -y, z+1/2'
'x+1/2, y+1/2, z'
'-x+1/2, -y+1/2, z+1/2'
'-x+1/2, y+1/2, z'
'x+1/2, -y+1/2, z+1/2'

loop_
_atom_site_label
_atom_site_type_symbol
_atom_site_fract_x
_atom_site_fract_y
_atom_site_fract_z
_atom_site_U_iso_or_equiv
_atom_site_adp_type
_atom_site_occupancy
_atom_site_site_symmetry_order
_atom_site_calc_flag
_atom_site_refinement_flags_posn
_atom_site_refinement_flags_adp
_atom_site_refinement_flags_occupancy
_atom_site_disorder_assembly
_atom_site_disorder_group
Ru1 Ru 0.000000 0.26992(2) 0.85131(3) 0.06123(11) Uani 1 2 d S T P . .
Ru2 Ru 0.000000 0.20321(2) 0.59276(3) 0.06118(12) Uani 1 2 d S T P . .
C8 C -0.1472(4) 0.1499(2) 0.9631(3) 0.0974(15) Uani 1 1 d . U . . .
H8 H -0.152831 0.129930 1.003820 0.117 Uiso 1 1 calc R . . . .
C9 C -0.2013(4) 0.1451(2) 0.9070(3) 0.0952(14) Uani 1 1 d . U . . .
H9 H -0.251227 0.121291 0.900570 0.114 Uiso 1 1 calc R . . . .
C10 C -0.1653(3) 0.1844(2) 0.8591(3) 0.0834(14) Uani 1 1 d . U . . .
H10 H -0.189199 0.190281 0.815060 0.100 Uiso 1 1 calc R . . . .
C11 C 0.000000 0.2878(4) 1.0717(4) 0.102(2) Uani 1 2 d S TU P . .
H11 H 0.000000 0.271120 1.114935 0.122 Uiso 1 2 calc RS T P . .
C12 C 0.000000 0.3425(4) 1.0571(4) 0.1015(18) Uani 1 2 d S TU P . .
H12 H 0.000000 0.370854 1.089149 0.122 Uiso 1 2 calc RS T P . .
C13 C 0.000000 0.3480(4) 0.9860(4) 0.099(2) Uani 1 2 d S TU P . .
H13 H 0.000000 0.381278 0.962706 0.118 Uiso 1 2 calc RS T P . .
C7 C 0.000000 0.2040(3) 0.9885(3) 0.077(2) Uani 1 2 d S TU P . .
H7 H 0.000000 0.183307 1.031903 0.093 Uiso 1 2 calc RS T P . .
C1 C -0.1831(4) 0.3292(2) 0.8257(3) 0.0909(16) Uani 1 1 d . U . . .
H1 H -0.210637 0.296345 0.838739 0.109 Uiso 1 1 calc R . . . .
C2 C -0.2423(5) 0.3722(2) 0.8090(4) 0.1063(16) Uani 1 1 d . U . . .
H2 H -0.306640 0.367129 0.808815 0.128 Uiso 1 1 calc R . . . .
C3 C -0.2042(5) 0.4226(2) 0.7928(4) 0.1136(16) Uani 1 1 d . U . . .
C4 C -0.1026(4) 0.4250(2) 0.7883(4) 0.1024(15) Uani 1 1 d . U . . .
H4 H -0.073578 0.457592 0.775797 0.123 Uiso 1 1 calc R . . . .
C5 C -0.0507(4) 0.38043(18) 0.8020(3) 0.0895(15) Uani 1 1 d . U . . .
C6 C -0.2629(6) 0.4721(3) 0.7749(6) 0.163(3) Uani 1 1 d . U . . .
H6A H -0.323259 0.460381 0.759294 0.245 Uiso 1 1 calc GR . . . .
H6B H -0.232795 0.492705 0.739038 0.245 Uiso 1 1 calc GR . . . .
H6C H -0.269975 0.494742 0.815205 0.245 Uiso 1 1 calc GR . . . .
C14 C 0.000000 0.2415(2) 0.7537(3) 0.0578(15) Uani 1 2 d S TU P . .
C15 C -0.0475(4) 0.28269(18) 0.5486(3) 0.0865(13) Uani 1 1 d . U . . .
C16 C -0.0807(5) 0.2396(2) 0.5033(3) 0.1022(15) Uani 1 1 d . U . . .
C17 C 0.000000 0.2124(4) 0.4795(5) 0.116(2) Uani 1 2 d S TU P . .
C18 C -0.1090(5) 0.3263(2) 0.5801(4) 0.111(2) Uani 1 1 d . U . . .
H18A H -0.079661 0.340671 0.620870 0.167 Uiso 1 1 calc GR . . . .
H18B H -0.168273 0.310697 0.592135 0.167 Uiso 1 1 calc GR . . . .
H18C H -0.118097 0.355314 0.547290 0.167 Uiso 1 1 calc GR . . . .
C19 C -0.1826(6) 0.2274(4) 0.4789(5) 0.159(3) Uani 1 1 d . U . . .
H19A H -0.203861 0.193899 0.499528 0.238 Uiso 1 1 calc GR . . . .
H19B H -0.183766 0.223894 0.429454 0.238 Uiso 1 1 calc GR . . . .
H19C H -0.222836 0.256864 0.492664 0.238 Uiso 1 1 calc GR . . . .
C20 C 0.000000 0.1763(4) 0.4213(6) 0.147(4) Uani 1 2 d S TU P . .
H20A H 0.000000 0.195710 0.378207 0.221 Uiso 1 2 d RS T P . .
H20B H 0.054700 0.153720 0.424167 0.221 Uiso 1 1 d R . . . .
C22 C -0.2092(3) 0.1642(2) 0.6741(3) 0.0821(13) Uani 1 1 d . U . . .
C23 C -0.2291(3) 0.2187(2) 0.6762(3) 0.0844(14) Uani 1 1 d . U . . .
H23 H -0.189920 0.243983 0.654975 0.101 Uiso 1 1 calc R . . . .
C24 C -0.3089(3) 0.2358(3) 0.7105(4) 0.0980(16) Uani 1 1 d . U . . .
H24 H -0.322165 0.273074 0.712128 0.118 Uiso 1 1 calc R . . . .
C25 C -0.3649(4) 0.2026(3) 0.7399(4) 0.1152(18) Uani 1 1 d . U . . .
H25 H -0.416247 0.215679 0.764214 0.138 Uiso 1 1 calc R . . . .
C26 C -0.3485(4) 0.1471(3) 0.7354(4) 0.1179(17) Uani 1 1 d . U . . .
H26 H -0.392629 0.122919 0.752936 0.142 Uiso 1 1 calc R . . . .
C27 C -0.2721(4) 0.1276(3) 0.7071(4) 0.1071(16) Uani 1 1 d . U . . .
H27 H -0.259438 0.090245 0.708574 0.129 Uiso 1 1 calc R . . . .
C29 C -0.24489(13) 0.09936(6) 0.53963(6) 0.1306(17) Uani 1 1 d D U . . .
H29 H -0.279569 0.129679 0.553240 0.157 Uiso 1 1 calc R . . . .
C28 C -0.15820(13) 0.08965(6) 0.56906(6) 0.1214(15) Uani 1 1 d D U . . .
C31 C -0.2295(3) 0.01926(14) 0.46958(15) 0.175(2) Uani 1 1 d D U . . .
H31 H -0.253438 -0.004276 0.436231 0.210 Uiso 1 1 calc R . . . .
C30 C -0.27973(15) 0.06426(8) 0.49034(8) 0.1582(17) Uani 1 1 d D U . . .
H30 H -0.337923 0.071062 0.470867 0.190 Uiso 1 1 calc R . . . .
C21 C -0.0463(4) 0.0915(2) 0.6926(4) 0.118(2) Uani 1 1 d . U . . .
H21A H -0.067441 0.101419 0.738566 0.142 Uiso 1 1 calc R . . . .
H21B H -0.067444 0.054404 0.683781 0.142 Uiso 1 1 calc R . . . .
N2 N -0.0829(3) 0.18921(17) 0.9501(2) 0.0813(12) Uani 1 1 d . . . . .
N3 N -0.0952(3) 0.21067(14) 0.8853(2) 0.0659(10) Uani 1 1 d . . . . .
N4 N 0.000000 0.2621(3) 1.0053(3) 0.085(2) Uani 1 2 d S T P . .
N5 N 0.000000 0.2995(3) 0.9556(3) 0.0812(19) Uani 1 2 d S T P . .
N1 N -0.0918(3) 0.33106(14) 0.8246(2) 0.0674(10) Uani 1 1 d . . . . .
N6 N 0.000000 0.22793(18) 0.6958(2) 0.0529(11) Uani 1 2 d S T P . .
P1 P -0.10537(8) 0.13858(5) 0.62816(8) 0.0734(4) Uani 1 1 d . U . . .
P2 P 0.000000 0.11640(9) 1.17200(12) 0.0897(7) Uani 1 2 d S TU P . .
P3 P -0.500000 0.05916(8) 0.89947(10) 0.0830(6) Uani 1 2 d DS TU P . .
F1 F 0.000000 0.1265(5) 1.2482(6) 0.262(5) Uani 1 2 d S TU P . .
F2 F 0.000000 0.0569(3) 1.1891(5) 0.181(3) Uani 1 2 d S TU P . .
F3 F 0.000000 0.0969(3) 1.0948(4) 0.182(3) Uani 1 2 d S TU P . .
F4 F 0.000000 0.1791(3) 1.1526(5) 0.189(4) Uani 1 2 d S TU P . .
F5 F -0.1011(5) 0.1155(4) 1.1756(6) 0.290(4) Uani 1 1 d . U . . .
F6 F -0.500000 0.0736(2) 0.97757(19) 0.267(5) Uani 1 2 d DS TU P . .
F7 F -0.500000 -0.00432(13) 0.9171(2) 0.1276(19) Uani 1 2 d DS TU P . .
F8 F -0.500000 0.0448(2) 0.81903(18) 0.199(4) Uani 1 2 d DS TU P . .
F9 F -0.500000 0.12259(13) 0.8791(2) 0.132(2) Uani 1 2 d DS TU P . .
F10 F -0.3917(2) 0.05892(18) 0.8966(2) 0.234(3) Uani 1 1 d D U . . .
C33 C -0.1079(3) 0.0448(2) 0.5484(2) 0.156(2) Uiso 0.5 1 d D U . A 1
H33 H -0.049719 0.038127 0.567917 0.187 Uiso 0.5 1 calc R . . A 1
C32 C -0.14302(17) 0.00924(8) 0.49861(8) 0.1726(16) Uani 1 1 d D U . . .
H32 H -0.108483 -0.021121 0.484946 0.207 Uiso 0.5 1 calc R . . A 1
H32A H -0.108540 -0.021124 0.484876 0.207 Uiso 0.5 1 calc R . . A 2
C33A C -0.10781(14) 0.04461(7) 0.54833(6) 0.156(2) Uiso 0.5 1 d D U . A 2
H33A H -0.049621 0.037805 0.567804 0.187 Uiso 0.5 1 calc R . . A 2

loop_
_atom_site_aniso_label
_atom_site_aniso_U_11
_atom_site_aniso_U_22
_atom_site_aniso_U_33
_atom_site_aniso_U_23
_atom_site_aniso_U_13
_atom_site_aniso_U_12
Ru1 0.0697(2) 0.04805(17) 0.0659(2) 0.0088(2) 0.000 0.000
Ru2 0.0650(2) 0.04623(17) 0.0723(2) 0.0017(2) 0.000 0.000
C8 0.096(3) 0.084(3) 0.111(3) 0.048(2) 0.018(2) -0.009(2)
C9 0.089(2) 0.084(2) 0.113(3) 0.032(2) 0.009(2) -0.019(2)
C10 0.072(2) 0.072(2) 0.106(3) 0.016(3) 0.001(3) -0.007(2)
C11 0.136(5) 0.108(4) 0.062(3) 0.006(3) 0.000 0.000
C12 0.137(4) 0.105(3) 0.062(3) -0.011(3) 0.000 0.000
C13 0.143(5) 0.088(4) 0.064(3) 0.002(3) 0.000 0.000
C7 0.091(4) 0.089(4) 0.052(3) 0.023(3) 0.000 0.000
C1 0.089(3) 0.060(2) 0.123(3) -0.004(3) -0.020(3) 0.009(2)
C2 0.102(3) 0.066(2) 0.152(3) -0.001(3) -0.028(3) 0.009(2)
C3 0.119(3) 0.066(2) 0.155(3) 0.005(3) -0.044(3) 0.009(2)
C4 0.114(3) 0.057(2) 0.137(3) 0.010(2) -0.036(3) 0.003(2)
C5 0.106(3) 0.0474(18) 0.115(3) 0.008(2) -0.032(3) -0.001(2)
C6 0.171(5) 0.081(3) 0.238(8) 0.018(5) -0.074(5) 0.029(4)
C14 0.055(3) 0.048(2) 0.071(3) 0.009(3) 0.000 0.000
C15 0.115(3) 0.0594(18) 0.085(2) 0.0366(17) -0.014(2) 0.008(2)
C16 0.135(3) 0.086(3) 0.086(2) 0.019(2) -0.034(2) -0.010(3)
C17 0.172(5) 0.089(4) 0.088(4) 0.010(4) 0.000 0.000
C18 0.132(4) 0.071(2) 0.131(4) 0.035(3) 0.023(4) 0.029(3)
C19 0.189(6) 0.140(6) 0.147(5) 0.035(5) -0.073(5) -0.002(5)
C20 0.233(9) 0.116(6) 0.092(5) -0.025(5) 0.000 0.000
C22 0.0558(19) 0.082(2) 0.108(3) 0.013(2) 0.002(2) -0.0187(19)
C23 0.063(2) 0.085(2) 0.104(3) 0.007(3) -0.002(2) 0.000(2)
C24 0.060(2) 0.117(3) 0.116(3) -0.003(3) -0.005(2) 0.006(2)
C25 0.072(3) 0.146(3) 0.128(3) 0.000(3) -0.004(3) -0.011(3)
C26 0.073(2) 0.142(3) 0.139(3) 0.013(3) 0.006(3) -0.031(3)
C27 0.074(2) 0.114(3) 0.133(3) 0.017(3) 0.014(3) -0.028(2)
C29 0.113(3) 0.123(3) 0.157(3) -0.015(2) -0.022(3) 0.003(3)
C28 0.116(3) 0.101(2) 0.148(3) -0.027(2) -0.019(2) -0.002(2)
C31 0.166(3) 0.166(3) 0.193(3) -0.022(3) -0.018(3) 0.005(3)
C30 0.147(3) 0.149(3) 0.178(3) -0.028(2) -0.023(3) 0.003(3)
C21 0.091(3) 0.092(3) 0.173(5) 0.059(3) -0.022(4) 0.002(3)
N2 0.079(2) 0.073(2) 0.092(2) 0.0342(18) 0.000(2) -0.0047(19)
N3 0.076(2) 0.0543(15) 0.0680(19) 0.0158(15) 0.0059(17) -0.0013(16)
N4 0.099(4) 0.094(4) 0.063(3) 0.004(3) 0.000 0.000
N5 0.098(4) 0.079(3) 0.067(3) 0.015(3) 0.000 0.000
N1 0.080(2) 0.0551(16) 0.0670(18) -0.0006(16) -0.0036(18) 0.0044(16)
N6 0.046(2) 0.0486(19) 0.064(2) 0.009(2) 0.000 0.000
P1 0.0629(6) 0.0503(5) 0.1070(8) 0.0037(6) -0.0034(6) -0.0057(5)
P2 0.1007(13) 0.0791(11) 0.0893(12) 0.0084(10) 0.000 0.000
P3 0.0856(11) 0.0778(10) 0.0857(11) 0.0047(10) 0.000 0.000
F1 0.359(10) 0.255(9) 0.173(7) -0.007(8) 0.000 0.000
F2 0.262(7) 0.099(4) 0.182(6) 0.045(4) 0.000 0.000
F3 0.238(7) 0.184(6) 0.125(4) -0.040(5) 0.000 0.000
F4 0.277(8) 0.119(5) 0.170(6) -0.005(5) 0.000 0.000
F5 0.145(4) 0.324(8) 0.400(9) -0.091(8) 0.022(6) 0.037(5)
F6 0.395(11) 0.248(9) 0.157(7) -0.042(7) 0.000 0.000
F7 0.150(4) 0.082(2) 0.150(4) 0.042(3) 0.000 0.000
F8 0.300(9) 0.166(7) 0.129(4) -0.022(4) 0.000 0.000
F9 0.169(5) 0.071(3) 0.154(5) -0.002(3) 0.000 0.000
F10 0.114(3) 0.220(5) 0.369(7) 0.106(5) -0.088(3) -0.040(3)
C32 0.165(3) 0.168(3) 0.185(3) 0.001(3) 0.003(3) 0.032(3)

loop_
_atom_type_symbol
_atom_type_description
_atom_type_scat_dispersion_real
_atom_type_scat_dispersion_imag
_atom_type_scat_source
C C 0.0030 0.0020 'International Tables Vol C Tables 4.2.6.8 and 6.1.1.4'
H H 0.0000 0.0000 'International Tables Vol C Tables 4.2.6.8 and 6.1.1.4'
F F 0.0170 0.0100 'International Tables Vol C Tables 4.2.6.8 and 6.1.1.4'
N N 0.0060 0.0030 'International Tables Vol C Tables 4.2.6.8 and 6.1.1.4'
P P 0.1020 0.0940 'International Tables Vol C Tables 4.2.6.8 and 6.1.1.4'
Ru Ru -1.2590 0.8360 'International Tables Vol C Tables 4.2.6.8 and 6.1.1.4'

loop_
_geom_angle_atom_site_label_1
_geom_angle_atom_site_label_2
_geom_angle_atom_site_label_3
_geom_angle
_geom_angle_site_symmetry_1
_geom_angle_site_symmetry_3
C14 Ru1 N3 93.23(16) . .
C14 Ru1 N3 93.23(16) . 3
C14 Ru1 N5 179.6(2) . .
C14 Ru1 N1 90.82(16) . 3
C14 Ru1 N1 90.82(16) . .
N3 Ru1 N3 81.3(2) 3 .
N3 Ru1 N5 86.43(17) . .
N3 Ru1 N5 86.43(17) 3 .
N1 Ru1 N3 99.44(14) 3 3
N1 Ru1 N3 175.84(15) 3 .
N1 Ru1 N3 99.44(14) . .
N1 Ru1 N3 175.84(15) . 3
N1 Ru1 N5 89.52(17) . .
N1 Ru1 N5 89.52(17) 3 .
N1 Ru1 N1 79.6(2) . 3
C15 Ru2 C15 35.6(3) . 3
C15 Ru2 C16 61.3(2) 3 .
C15 Ru2 C16 37.7(2) 3 3
C15 Ru2 C16 61.3(2) . 3
C15 Ru2 C16 37.7(2) . .
C15 Ru2 P1 156.53(15) . 3
C15 Ru2 P1 156.53(15) 3 .
C15 Ru2 P1 120.94(15) . .
C15 Ru2 P1 120.94(15) 3 3
C16 Ru2 C16 61.4(4) 3 .
C16 Ru2 P1 99.38(18) . .
C16 Ru2 P1 146.78(17) 3 .
C16 Ru2 P1 99.38(18) 3 3
C16 Ru2 P1 146.78(17) . 3
C17 Ru2 C15 61.9(3) . 3
C17 Ru2 C15 61.9(3) . .
C17 Ru2 C16 36.8(2) . 3
C17 Ru2 C16 36.8(2) . .
C17 Ru2 P1 111.59(19) . 3
C17 Ru2 P1 111.60(19) . .
N6 Ru2 C15 96.55(18) . 3
N6 Ru2 C15 96.55(18) . .
N6 Ru2 C16 128.17(19) . .
N6 Ru2 C16 128.16(19) . 3
N6 Ru2 C17 157.3(3) . .
N6 Ru2 P1 85.04(10) . .
N6 Ru2 P1 85.05(10) . 3
P1 Ru2 P1 82.53(7) 3 .
C9 C8 H8 126.1 . .
C9 C8 N2 107.8(5) . .
N2 C8 H8 126.1 . .
C8 C9 H9 127.6 . .
C8 C9 C10 104.9(5) . .
C10 C9 H9 127.6 . .
C9 C10 H10 124.5 . .
N3 C10 C9 111.1(5) . .
N3 C10 H10 124.5 . .
C12 C11 H11 128.0 . .
C12 C11 N4 104.1(7) . .
N4 C11 H11 128.0 . .
C11 C12 H12 126.2 . .
C11 C12 C13 107.5(8) . .
C13 C12 H12 126.2 . .
C12 C13 H13 124.6 . .
N5 C13 C12 110.8(8) . .
N5 C13 H13 124.6 . .
N2 C7 H7 108.1 . .
N2 C7 H7 108.1 3 .
N2 C7 N2 110.4(5) . 3
N2 C7 N4 111.0(4) 3 .
N2 C7 N4 111.0(4) . .
N4 C7 H7 108.1 . .
C2 C1 H1 117.2 . .
N1 C1 H1 117.2 . .
N1 C1 C2 125.6(5) . .
C1 C2 H2 120.5 . .
C3 C2 C1 119.0(6) . .
C3 C2 H2 120.5 . .
C2 C3 C4 116.3(6) . .
C2 C3 C6 123.0(6) . .
C4 C3 C6 120.6(6) . .
C3 C4 H4 119.8 . .
C5 C4 C3 120.5(5) . .
C5 C4 H4 119.8 . .
C4 C5 C5 123.6(3) . 3
C4 C5 N1 121.4(5) . .
N1 C5 C5 114.7(3) . 3
C3 C6 H6A 109.5 . .
C3 C6 H6B 109.5 . .
C3 C6 H6C 109.5 . .
H6A C6 H6B 109.5 . .
H6A C6 H6C 109.5 . .
H6B C6 H6C 109.5 . .
N6 C14 Ru1 176.4(5) . .
C15 C15 Ru2 72.21(14) 3 .
C15 C15 C16 109.1(4) 3 .
C15 C15 C18 125.7(3) 3 .
C16 C15 Ru2 72.5(3) . .
C16 C15 C18 124.4(6) . .
C18 C15 Ru2 129.7(4) . .
C15 C16 Ru2 69.8(3) . .
C15 C16 C19 128.9(6) . .
C17 C16 Ru2 69.2(5) . .
C17 C16 C15 105.7(6) . .
C17 C16 C19 125.3(6) . .
C19 C16 Ru2 129.2(5) . .
C16 C17 Ru2 74.0(5) . .
C16 C17 Ru2 74.0(5) 3 .
C16 C17 C16 110.1(9) . 3
C16 C17 C20 123.2(5) . .
C16 C17 C20 123.2(5) 3 .
C20 C17 Ru2 136.0(8) . .
C15 C18 H18A 109.5 . .
C15 C18 H18B 109.5 . .
C15 C18 H18C 109.5 . .
H18A C18 H18B 109.5 . .
H18A C18 H18C 109.5 . .
H18B C18 H18C 109.5 . .
C16 C19 H19A 109.5 . .
C16 C19 H19B 109.5 . .
C16 C19 H19C 109.5 . .
H19A C19 H19B 109.5 . .
H19A C19 H19C 109.5 . .
H19B C19 H19C 109.5 . .
C17 C20 H20A 112.3 . .
C17 C20 H20B 108.0 . .
H20A C20 H20B 109.5 . .
C23 C22 C27 118.0(5) . .
C23 C22 P1 121.0(4) . .
C27 C22 P1 121.0(4) . .
C22 C23 H23 120.6 . .
C22 C23 C24 118.8(5) . .
C24 C23 H23 120.6 . .
C23 C24 H24 118.6 . .
C25 C24 C23 122.7(7) . .
C25 C24 H24 118.6 . .
C24 C25 H25 120.3 . .
C24 C25 C26 119.4(7) . .
C26 C25 H25 120.3 . .
C25 C26 H26 119.1 . .
C27 C26 C25 121.7(7) . .
C27 C26 H26 119.1 . .
C22 C27 H27 120.4 . .
C26 C27 C22 119.1(7) . .
C26 C27 H27 120.4 . .
C28 C29 H29 119.9 . .
C30 C29 H29 119.9 . .
C30 C29 C28 120.19(16) . .
C29 C28 P1 121.23(12) . .
C33 C28 C29 119.2(2) . .
C33 C28 P1 119.3(2) . .
C33A C28 C29 119.16(14) . .
C33A C28 P1 119.36(14) . .
C30 C31 H31 120.2 . .
C30 C31 C32 119.5(3) . .
C32 C31 H31 120.2 . .
C29 C30 H30 119.6 . .
C31 C30 C29 120.7(2) . .
C31 C30 H30 119.6 . .
C21 C21 H21A 108.2 3 .
C21 C21 H21B 108.2 3 .
C21 C21 P1 116.50(18) 3 .
H21A C21 H21B 107.3 . .
P1 C21 H21A 108.2 . .
P1 C21 H21B 108.2 . .
C8 N2 C7 129.8(5) . .
C8 N2 N3 110.7(4) . .
N3 N2 C7 118.7(4) . .
C10 N3 Ru1 136.5(4) . .
C10 N3 N2 105.5(4) . .
N2 N3 Ru1 117.9(3) . .
C11 N4 C7 129.0(7) . .
N5 N4 C11 110.5(7) . .
N5 N4 C7 120.6(6) . .
C13 N5 Ru1 136.1(5) . .
C13 N5 N4 107.0(6) . .
N4 N5 Ru1 116.8(5) . .
C1 N1 Ru1 127.6(3) . .
C1 N1 C5 116.8(4) . .
C5 N1 Ru1 115.5(3) . .
C14 N6 Ru2 179.7(4) . .
C22 P1 Ru2 116.29(17) . .
C22 P1 C21 104.4(3) . .
C28 P1 Ru2 122.65(9) . .
C28 P1 C22 100.96(18) . .
C28 P1 C21 101.6(2) . .
C21 P1 Ru2 108.72(18) . .
F1 P2 F3 171.8(6) . .
F1 P2 F4 94.3(6) . .
F2 P2 F1 86.7(6) . .
F2 P2 F3 85.1(5) . .
F2 P2 F4 179.0(5) . .
F3 P2 F4 93.9(5) . .
F5 P2 F1 87.4(5) . .
F5 P2 F1 87.4(5) 3 .
F5 P2 F2 88.6(4) 3 .
F5 P2 F2 88.6(4) . .
F5 P2 F3 92.4(5) . .
F5 P2 F3 92.4(5) 3 .
F5 P2 F4 91.5(4) 3 .
F5 P2 F4 91.5(4) . .
F5 P2 F5 174.2(10) 3 .
F6 P3 F7 90.7(3) . .
F6 P3 F8 179.5(3) . .
F6 P3 F9 91.1(3) . .
F6 P3 F10 92.04(19) . 3_455
F6 P3 F10 92.04(19) . .
F7 P3 F8 89.7(2) . .
F7 P3 F9 178.2(3) . .
F8 P3 F9 88.4(3) . .
F10 P3 F7 90.23(18) 3_455 .
F10 P3 F7 90.23(18) . .
F10 P3 F8 87.95(19) 3_455 .
F10 P3 F8 87.95(19) . .
F10 P3 F9 89.70(18) . .
F10 P3 F9 89.70(18) 3_455 .
F10 P3 F10 175.9(4) 3_455 .
C28 C33 H33 119.6 . .
C28 C33 C32 120.7(3) . .
C32 C33 H33 119.6 . .
C31 C32 C33 119.6(3) . .
C31 C32 H32 120.2 . .
C31 C32 H32A 120.1 . .
C31 C32 C33A 119.8(2) . .
C33 C32 H32 120.2 . .
C33A C32 H32A 120.1 . .
C28 C33A C32 120.60(18) . .
C28 C33A H33A 119.7 . .
C32 C33A H33A 119.7 . .

loop_
_geom_bond_atom_site_label_1
_geom_bond_atom_site_label_2
_geom_bond_distance
_geom_bond_site_symmetry_2
Ru1 C14 2.012(6) .
Ru1 N3 2.095(4) .
Ru1 N3 2.095(4) 3
Ru1 N5 2.143(6) .
Ru1 N1 2.056(4) 3
Ru1 N1 2.056(4) .
Ru2 C15 2.228(5) 3
Ru2 C15 2.228(5) .
Ru2 C16 2.264(7) .
Ru2 C16 2.264(7) 3
Ru2 C17 2.202(10) .
Ru2 N6 2.083(5) .
Ru2 P1 2.2894(13) 3
Ru2 P1 2.2894(13) .
C8 H8 0.9300 .
C8 C9 1.339(9) .
C8 N2 1.354(7) .
C9 H9 0.9300 .
C9 C10 1.430(8) .
C10 H10 0.9300 .
C10 N3 1.296(6) .
C11 H11 0.9300 .
C11 C12 1.365(14) .
C11 N4 1.429(11) .
C12 H12 0.9300 .
C12 C13 1.382(11) .
C13 H13 0.9300 .
C13 N5 1.323(11) .
C7 H7 0.9800 .
C7 N2 1.447(6) .
C7 N2 1.447(6) 3
C7 N4 1.457(10) .
C1 H1 0.9300 .
C1 C2 1.386(8) .
C1 N1 1.310(6) .
C2 H2 0.9300 .
C2 C3 1.384(9) .
C3 C4 1.460(9) .
C3 C6 1.514(10) .
C4 H4 0.9300 .
C4 C5 1.346(7) .
C5 C5 1.452(11) 3
C5 N1 1.412(6) .
C6 H6A 0.9600 .
C6 H6B 0.9600 .
C6 H6C 0.9600 .
C14 N6 1.167(8) .
C15 C15 1.361(11) 3
C15 C16 1.450(8) .
C15 C18 1.511(8) .
C16 C17 1.411(9) .
C16 C19 1.564(11) .
C17 C20 1.430(15) .
C18 H18A 0.9600 .
C18 H18B 0.9600 .
C18 H18C 0.9600 .
C19 H19A 0.9600 .
C19 H19B 0.9600 .
C19 H19C 0.9600 .
C20 H20A 0.9596 .
C20 H20B 0.9602 .
C22 C23 1.363(8) .
C22 C27 1.421(8) .
C22 P1 1.843(5) .
C23 H23 0.9300 .
C23 C24 1.387(8) .
C24 H24 0.9300 .
C24 C25 1.275(10) .
C25 H25 0.9300 .
C25 C26 1.378(11) .
C26 H26 0.9300 .
C26 C27 1.314(9) .
C27 H27 0.9300 .
C29 H29 0.9300 .
C29 C28 1.387(2) .
C29 C30 1.376(2) .
C28 P1 1.819(2) .
C28 C33 1.370(5) .
C28 C33A 1.376(2) .
C31 H31 0.9300 .
C31 C30 1.374(4) .
C31 C32 1.382(4) .
C30 H30 0.9300 .
C21 C21 1.328(11) 3
C21 H21A 0.9700 .
C21 H21B 0.9700 .
C21 P1 1.896(7) .
N2 N3 1.371(6) .
N4 N5 1.327(9) .
P2 F1 1.494(12) .
P2 F2 1.490(7) .
P2 F3 1.568(8) .
P2 F4 1.578(8) .
P2 F5 1.451(7) 3
P2 F5 1.451(7) .
P3 F6 1.552(4) .
P3 F7 1.588(4) .
P3 F8 1.595(4) .
P3 F9 1.599(4) .
P3 F10 1.553(3) .
P3 F10 1.553(3) 3_455
C33 H33 0.9300 .
C33 C32 1.392(5) .
C32 H32 0.9300 .
C32 H32A 0.9300 .
C32 C33A 1.388(2) .
C33A H33A 0.9300 .
